data_2217737
loop_
_publ_author_name
'Xia, Jin-yun'
'Li, Fang-shi'
'Yin, Li-he'
'Yu, Da-sheng'
'Wu, Deng-yu'

_publ_section_title
;
 Methyl
 2-{[3-(4,6-dimethoxypyrimidin-2-yl)ureido]sulfonylmethyl}benzoate
;
_journal_coeditor_code CF2185
_journal_issue 3
_journal_name_full 'Acta Crystallographica Section E'
_journal_page_first o632
_journal_paper_doi 10.1107/S1600536808005011
_journal_volume 64
_journal_year 2008
_chemical_formula_iupac 'C16 H18 N4 O7 S'
_chemical_formula_moiety 'C16 H18 N4 O7 S'
_chemical_formula_sum 'C16 H18 N4 O7 S'
_chemical_formula_weight 410.41
_chemical_melting_point .45E-305
_chemical_name_systematic
;
Methyl 2-{[3-(4,6-dimethoxypyrimidin-2-yl)ureido]sulfonylmethyl}benzoate
;
_space_group_IT_number 15
_symmetry_cell_setting monoclinic
_symmetry_space_group_name_Hall '-C 2yc'
_symmetry_space_group_name_H-M 'C 1 2/c 1'
_atom_sites_solution_hydrogens geom
_atom_sites_solution_primary direct
_atom_sites_solution_secondary difmap
_cell_angle_alpha 90.00
_cell_angle_beta 104.48(3)
_cell_angle_gamma 90.00
_cell_formula_units_Z 8
_cell_length_a 33.831(7)
_cell_length_b 6.9020(14)
_cell_length_c 16.021(3)
_cell_measurement_reflns_used 25
_cell_measurement_temperature 298(2)
_cell_measurement_theta_max 13
_cell_measurement_theta_min 10
_cell_volume 3622.1(13)
_computing_cell_refinement 'CAD-4 Software (Enraf--Nonius, 1989)'
_computing_data_collection 'CAD-4 Software (Enraf--Nonius, 1989)'
_computing_data_reduction 'XCAD4 (Harms & Wocadlo, 1995)'
_computing_molecular_graphics 'SHELXTL (Sheldrick, 2008)'
_computing_publication_material 'SHELXL97 (Sheldrick, 2008)'
_computing_structure_refinement 'SHELXL97 (Sheldrick, 2008)'
_computing_structure_solution 'SHELXS97 (Sheldrick, 2008)'
_diffrn_ambient_temperature 298(2)
_diffrn_measured_fraction_theta_full 0.997
_diffrn_measured_fraction_theta_max 0.997
_diffrn_measurement_device_type 'Enraf--Nonius CAD-4'
_diffrn_measurement_method \w/2\q
_diffrn_radiation_monochromator graphite
_diffrn_radiation_source 'fine-focus sealed tube'
_diffrn_radiation_type MoK\a
_diffrn_radiation_wavelength 0.71073
_diffrn_reflns_av_R_equivalents 0.0351
_diffrn_reflns_av_sigmaI/netI 0.0386
_diffrn_reflns_limit_h_max 38
_diffrn_reflns_limit_h_min -40
_diffrn_reflns_limit_k_max 8
_diffrn_reflns_limit_k_min 0
_diffrn_reflns_limit_l_max 19
_diffrn_reflns_limit_l_min 0
_diffrn_reflns_number 3325
_diffrn_reflns_theta_full 25.21
_diffrn_reflns_theta_max 25.21
_diffrn_reflns_theta_min 1.24
_diffrn_standards_decay_% 0
_diffrn_standards_interval_count 200
_diffrn_standards_interval_time 120
_diffrn_standards_number 3
_exptl_absorpt_coefficient_mu 0.228
_exptl_absorpt_correction_T_max 0.978
_exptl_absorpt_correction_T_min 0.914
_exptl_absorpt_correction_type psi-scan
_exptl_absorpt_process_details '(North <i>et al.</i>,  1968)'
_exptl_crystal_colour colorless
_exptl_crystal_density_diffrn 1.505
_exptl_crystal_density_method 'not measured'
_exptl_crystal_description needle
_exptl_crystal_F_000 1712
_exptl_crystal_size_max 0.40
_exptl_crystal_size_mid 0.20
_exptl_crystal_size_min 0.10
_refine_diff_density_max 0.262
_refine_diff_density_min -0.308
_refine_ls_extinction_method none
_refine_ls_goodness_of_fit_ref 1.032
_refine_ls_hydrogen_treatment constr
_refine_ls_matrix_type full
_refine_ls_number_parameters 253
_refine_ls_number_reflns 3265
_refine_ls_number_restraints 0
_refine_ls_restrained_S_all 1.032
_refine_ls_R_factor_all 0.0766
_refine_ls_R_factor_gt 0.0559
_refine_ls_shift/su_max 0.000
_refine_ls_shift/su_mean 0.000
_refine_ls_structure_factor_coef Fsqd
_refine_ls_weighting_details 'calc w=1/[\s^2^(Fo^2^)+(0.08P)^2^+5P] where P=(Fo^2^+2Fc^2^)/3'
_refine_ls_weighting_scheme calc
_refine_ls_wR_factor_gt 0.1418
_refine_ls_wR_factor_ref 0.1559
_reflns_number_gt 2421
_reflns_number_total 3265
_reflns_threshold_expression I>2\s(I)
_cod_data_source_file cf2185.cif
_cod_data_source_block I
_cod_original_sg_symbol_H-M 'C 2/c'
_cod_database_code 2217737
_cod_database_fobs_code 2217737

loop_
_symmetry_equiv_pos_as_xyz
'x, y, z'
'-x, y, -z+1/2'
'x+1/2, y+1/2, z'
'-x+1/2, y+1/2, -z+1/2'
'-x, -y, -z'
'x, -y, z-1/2'
'-x+1/2, -y+1/2, -z'
'x+1/2, -y+1/2, z-1/2'

loop_
_atom_site_type_symbol
_atom_site_label
_atom_site_fract_x
_atom_site_fract_y
_atom_site_fract_z
_atom_site_U_iso_or_equiv
_atom_site_adp_type
_atom_site_calc_flag
_atom_site_refinement_flags
_atom_site_occupancy
S S 0.12664(2) 0.14338(13) 0.69392(5) 0.0401(2) Uani d . 1
N N1 0.07804(7) 0.1705(4) 0.64572(16) 0.0424(7) Uani d . 1
H H1A 0.0719 0.1836 0.5906 0.051 Uiso calc R 1
O O1 0.15578(7) 0.0798(4) 0.92720(16) 0.0557(7) Uani d . 1
C C1 0.19376(12) -0.2563(5) 0.9629(3) 0.0570(10) Uani d . 1
H H1B 0.2121 -0.3646 0.9704 0.085 Uiso calc R 1
H H1C 0.1676 -0.2946 0.9278 0.085 Uiso calc R 1
H H1D 0.1909 -0.2139 1.0182 0.085 Uiso calc R 1
O O2 0.20987(7) -0.0991(3) 0.92109(16) 0.0484(6) Uani d . 1
N N2 0.00822(7) 0.1970(4) 0.63164(16) 0.0388(6) Uani d . 1
H H2A -0.0114 0.1857 0.6565 0.047 Uiso calc R 1
C C2 0.18727(9) 0.0615(5) 0.90655(19) 0.0379(7) Uani d . 1
N N3 0.02372(7) 0.2300(4) 0.49733(16) 0.0363(6) Uani d . 1
O O3 0.13329(8) -0.0390(4) 0.73670(16) 0.0576(7) Uani d . 1
C C3 0.20669(9) 0.2172(5) 0.86550(18) 0.0356(7) Uani d . 1
O O4 0.14650(7) 0.1838(4) 0.62677(15) 0.0542(7) Uani d . 1
N N4 -0.04352(7) 0.2765(4) 0.51521(16) 0.0375(6) Uani d . 1
C C4 0.24906(9) 0.2405(5) 0.8922(2) 0.0432(8) Uani d . 1
H H4C 0.2647 0.1513 0.9300 0.052 Uiso calc R 1
O O5 0.05149(7) 0.1570(4) 0.76305(14) 0.0509(6) Uani d . 1
C C5 0.26803(10) 0.3949(5) 0.8631(2) 0.0470(8) Uani d . 1
H H5A 0.2962 0.4101 0.8819 0.056 Uiso calc R 1
O O6 0.03580(7) 0.2645(4) 0.36258(15) 0.0531(6) Uani d . 1
C C6 0.24518(11) 0.5258(6) 0.8063(2) 0.0505(9) Uani d . 1
H H6A 0.2578 0.6302 0.7870 0.061 Uiso calc R 1
O O7 -0.09468(7) 0.3699(4) 0.39861(15) 0.0508(6) Uani d . 1
C C7 0.20337(10) 0.5023(5) 0.7779(2) 0.0468(8) Uani d . 1
H H7A 0.1883 0.5896 0.7382 0.056 Uiso calc R 1
C C8 0.18338(9) 0.3511(5) 0.80731(19) 0.0363(7) Uani d . 1
C C9 0.13757(9) 0.3323(5) 0.7722(2) 0.0406(8) Uani d . 1
H H9A 0.1264 0.4537 0.7460 0.049 Uiso calc R 1
H H9B 0.1249 0.3034 0.8188 0.049 Uiso calc R 1
C C10 0.04638(9) 0.1743(5) 0.6850(2) 0.0369(7) Uani d . 1
C C11 -0.00401(9) 0.2356(4) 0.54321(19) 0.0341(7) Uani d . 1
C C12 0.00998(10) 0.2704(5) 0.4133(2) 0.0388(7) Uani d . 1
C C13 -0.03018(10) 0.3179(5) 0.3764(2) 0.0438(8) Uani d . 1
H H13A -0.0395 0.3469 0.3181 0.053 Uiso calc R 1
C C14 -0.05548(9) 0.3198(5) 0.4314(2) 0.0391(7) Uani d . 1
C C15 -0.12294(10) 0.3408(6) 0.4504(2) 0.0573(10) Uani d . 1
H H15A -0.1496 0.3834 0.4193 0.086 Uiso calc R 1
H H15B -0.1143 0.4138 0.5028 0.086 Uiso calc R 1
H H15C -0.1239 0.2056 0.4639 0.086 Uiso calc R 1
C C16 0.07680(10) 0.1963(6) 0.3980(2) 0.0597(10) Uani d . 1
H H16A 0.0918 0.2013 0.3545 0.090 Uiso calc R 1
H H16B 0.0760 0.0652 0.4175 0.090 Uiso calc R 1
H H16C 0.0899 0.2770 0.4457 0.090 Uiso calc R 1

loop_
_atom_site_aniso_label
_atom_site_aniso_U_11
_atom_site_aniso_U_22
_atom_site_aniso_U_33
_atom_site_aniso_U_12
_atom_site_aniso_U_13
_atom_site_aniso_U_23
S 0.0287(4) 0.0485(5) 0.0398(4) 0.0025(3) 0.0022(3) -0.0034(4)
N1 0.0293(13) 0.0636(19) 0.0332(14) -0.0023(13) 0.0057(11) 0.0033(13)
O1 0.0422(14) 0.0684(17) 0.0634(15) 0.0099(12) 0.0260(12) 0.0167(13)
C1 0.067(2) 0.041(2) 0.065(2) -0.0069(18) 0.0199(19) 0.0080(19)
O2 0.0434(13) 0.0434(14) 0.0610(15) 0.0055(10) 0.0178(11) 0.0100(11)
N2 0.0292(13) 0.0450(16) 0.0394(14) 0.0004(11) 0.0035(11) 0.0083(12)
C2 0.0350(17) 0.0447(18) 0.0313(15) 0.0025(14) 0.0032(13) -0.0006(14)
N3 0.0344(14) 0.0381(15) 0.0353(14) -0.0032(11) 0.0069(11) -0.0003(11)
O3 0.0556(16) 0.0440(15) 0.0620(16) 0.0068(12) -0.0061(12) 0.0009(12)
C3 0.0359(16) 0.0420(18) 0.0281(14) -0.0003(14) 0.0067(12) -0.0035(13)
O4 0.0377(13) 0.0835(19) 0.0434(13) -0.0003(12) 0.0140(10) -0.0076(12)
N4 0.0319(13) 0.0339(14) 0.0419(15) -0.0018(11) 0.0001(11) 0.0019(12)
C4 0.0339(16) 0.055(2) 0.0373(17) 0.0008(15) 0.0018(13) -0.0002(16)
O5 0.0351(12) 0.0769(18) 0.0383(13) 0.0013(12) 0.0046(10) 0.0061(12)
C5 0.0336(17) 0.062(2) 0.0423(18) -0.0094(16) 0.0041(14) -0.0014(17)
O6 0.0460(14) 0.0707(17) 0.0428(13) 0.0023(12) 0.0117(11) 0.0010(12)
C6 0.049(2) 0.057(2) 0.0463(19) -0.0161(17) 0.0120(16) 0.0005(17)
O7 0.0359(12) 0.0585(15) 0.0513(14) 0.0048(11) -0.0016(10) 0.0134(12)
C7 0.0469(19) 0.050(2) 0.0393(17) 0.0003(16) 0.0035(15) 0.0036(16)
C8 0.0306(15) 0.0397(17) 0.0360(16) -0.0009(13) 0.0035(12) -0.0060(14)
C9 0.0344(16) 0.0445(19) 0.0406(17) 0.0049(14) 0.0050(13) -0.0014(15)
C10 0.0304(15) 0.0371(17) 0.0412(18) -0.0007(13) 0.0052(13) 0.0015(14)
C11 0.0312(15) 0.0291(16) 0.0389(16) -0.0024(12) 0.0028(13) 0.0013(13)
C12 0.0439(18) 0.0330(17) 0.0385(17) -0.0033(14) 0.0083(14) -0.0030(14)
C13 0.0460(19) 0.045(2) 0.0340(16) -0.0047(15) -0.0020(14) 0.0006(14)
C14 0.0363(17) 0.0323(17) 0.0433(18) -0.0011(13) -0.0001(14) 0.0054(14)
C15 0.0384(19) 0.068(3) 0.062(2) 0.0021(18) 0.0057(17) 0.011(2)
C16 0.0396(19) 0.081(3) 0.057(2) -0.0040(19) 0.0105(16) -0.009(2)

loop_
_atom_type_symbol
_atom_type_description
_atom_type_scat_dispersion_real
_atom_type_scat_dispersion_imag
_atom_type_scat_source
C C 0.0033 0.0016 'International Tables Vol C Tables 4.2.6.8 and 6.1.1.4'
H H 0.0000 0.0000 'International Tables Vol C Tables 4.2.6.8 and 6.1.1.4'
N N 0.0061 0.0033 'International Tables Vol C Tables 4.2.6.8 and 6.1.1.4'
O O 0.0106 0.0060 'International Tables Vol C Tables 4.2.6.8 and 6.1.1.4'
S S 0.1246 0.1234 'International Tables Vol C Tables 4.2.6.8 and 6.1.1.4'

loop_
_geom_angle_atom_site_label_1
_geom_angle_atom_site_label_2
_geom_angle_atom_site_label_3
_geom_angle
O3 S O4 119.13(17)
O3 S N1 110.25(15)
O4 S N1 103.13(14)
O3 S C9 109.17(16)
O4 S C9 109.40(16)
N1 S C9 104.73(15)
C10 N1 S 126.2(2)
C10 N1 H1A 116.9
S N1 H1A 116.9
O2 C1 H1B 109.5
O2 C1 H1C 109.5
H1B C1 H1C 109.5
O2 C1 H1D 109.5
H1B C1 H1D 109.5
H1C C1 H1D 109.5
C2 O2 C1 115.9(3)
C10 N2 C11 130.5(3)
C10 N2 H2A 114.8
C11 N2 H2A 114.8
O1 C2 O2 123.4(3)
O1 C2 C3 124.3(3)
O2 C2 C3 112.2(3)
C11 N3 C12 115.7(3)
C4 C3 C8 119.3(3)
C4 C3 C2 118.5(3)
C8 C3 C2 121.9(3)
C11 N4 C14 114.4(3)
C5 C4 C3 120.8(3)
C5 C4 H4C 119.6
C3 C4 H4C 119.6
C6 C5 C4 119.8(3)
C6 C5 H5A 120.1
C4 C5 H5A 120.1
C12 O6 C16 118.8(3)
C5 C6 C7 120.1(3)
C5 C6 H6A 120.0
C7 C6 H6A 120.0
C14 O7 C15 118.4(3)
C6 C7 C8 121.4(3)
C6 C7 H7A 119.3
C8 C7 H7A 119.3
C7 C8 C3 118.6(3)
C7 C8 C9 118.5(3)
C3 C8 C9 122.8(3)
C8 C9 S 109.7(2)
C8 C9 H9A 109.7
S C9 H9A 109.7
C8 C9 H9B 109.7
S C9 H9B 109.7
H9A C9 H9B 108.2
O5 C10 N2 121.3(3)
O5 C10 N1 122.7(3)
N2 C10 N1 116.0(3)
N3 C11 N4 127.5(3)
N3 C11 N2 118.9(3)
N4 C11 N2 113.6(3)
O6 C12 N3 119.4(3)
O6 C12 C13 118.1(3)
N3 C12 C13 122.5(3)
C14 C13 C12 115.6(3)
C14 C13 H13A 122.2
C12 C13 H13A 122.2
N4 C14 O7 118.1(3)
N4 C14 C13 124.2(3)
O7 C14 C13 117.7(3)
O7 C15 H15A 109.5
O7 C15 H15B 109.5
H15A C15 H15B 109.5
O7 C15 H15C 109.5
H15A C15 H15C 109.5
H15B C15 H15C 109.5
O6 C16 H16A 109.5
O6 C16 H16B 109.5
H16A C16 H16B 109.5
O6 C16 H16C 109.5
H16A C16 H16C 109.5
H16B C16 H16C 109.5

loop_
_geom_bond_atom_site_label_1
_geom_bond_atom_site_label_2
_geom_bond_distance
S O3 1.424(3)
S O4 1.431(2)
S N1 1.643(3)
S C9 1.782(3)
N1 C10 1.372(4)
N1 H1A 0.860
O1 C2 1.199(4)
C1 O2 1.451(4)
C1 H1B 0.960
C1 H1C 0.960
C1 H1D 0.960
O2 C2 1.333(4)
N2 C10 1.368(4)
N2 C11 1.399(4)
N2 H2A 0.860
C2 C3 1.495(5)
N3 C11 1.329(4)
N3 C12 1.339(4)
C3 C4 1.399(4)
C3 C8 1.406(4)
N4 C11 1.330(4)
N4 C14 1.336(4)
C4 C5 1.384(5)
C4 H4C 0.930
O5 C10 1.224(4)
C5 C6 1.374(5)
C5 H5A 0.930
O6 C12 1.334(4)
O6 C16 1.440(4)
C6 C7 1.383(5)
C6 H6A 0.930
O7 C14 1.344(4)
O7 C15 1.428(4)
C7 C8 1.388(5)
C7 H7A 0.930
C8 C9 1.516(4)
C9 H9A 0.970
C9 H9B 0.970
C12 C13 1.379(4)
C13 C14 1.373(5)
C13 H13A 0.930
C15 H15A 0.960
C15 H15B 0.960
C15 H15C 0.960
C16 H16A 0.960
C16 H16B 0.960
C16 H16C 0.960

loop_
_geom_hbond_atom_site_label_D
_geom_hbond_atom_site_label_H
_geom_hbond_atom_site_label_A
_geom_hbond_site_symmetry_A
_geom_hbond_distance_DH
_geom_hbond_distance_HA
_geom_hbond_distance_DA
_geom_hbond_angle_DHA
_geom_hbond_publ_flag
N1 H1A N3 . 0.86 1.94 2.648(4) 138 yes
N2 H2A O5 2_556 0.86 2.10 2.951(3) 170 yes
C9 H9B O1 . 0.97 2.36 2.970(4) 120 yes
C15 H15C O1 2_556 0.96 2.43 3.068(4) 124 yes

loop_
_geom_torsion_atom_site_label_1
_geom_torsion_atom_site_label_2
_geom_torsion_atom_site_label_3
_geom_torsion_atom_site_label_4
_geom_torsion
O3 S N1 C10 61.5(3)
O4 S N1 C10 -170.2(3)
C9 S N1 C10 -55.8(3)
C1 O2 C2 O1 1.1(5)
C1 O2 C2 C3 178.5(3)
O1 C2 C3 C4 139.0(3)
O2 C2 C3 C4 -38.4(4)
O1 C2 C3 C8 -34.9(5)
O2 C2 C3 C8 147.7(3)
C8 C3 C4 C5 1.0(5)
C2 C3 C4 C5 -173.1(3)
C3 C4 C5 C6 -0.9(5)
C4 C5 C6 C7 -0.5(5)
C5 C6 C7 C8 1.9(5)
C6 C7 C8 C3 -1.7(5)
C6 C7 C8 C9 -179.0(3)
C4 C3 C8 C7 0.3(4)
C2 C3 C8 C7 174.2(3)
C4 C3 C8 C9 177.5(3)
C2 C3 C8 C9 -8.7(5)
C7 C8 C9 S 102.8(3)
C3 C8 C9 S -74.3(3)
O3 S C9 C8 74.5(3)
O4 S C9 C8 -57.5(3)
N1 S C9 C8 -167.4(2)
C11 N2 C10 O5 173.7(3)
C11 N2 C10 N1 -6.9(5)
S N1 C10 O5 -0.1(5)
S N1 C10 N2 -179.5(2)
C12 N3 C11 N4 0.0(5)
C12 N3 C11 N2 -179.3(3)
C14 N4 C11 N3 -1.4(5)
C14 N4 C11 N2 178.0(3)
C10 N2 C11 N3 8.8(5)
C10 N2 C11 N4 -170.6(3)
C16 O6 C12 N3 6.0(5)
C16 O6 C12 C13 -173.8(3)
C11 N3 C12 O6 -178.8(3)
C11 N3 C12 C13 1.0(5)
O6 C12 C13 C14 179.3(3)
N3 C12 C13 C14 -0.5(5)
C11 N4 C14 O7 -177.5(3)
C11 N4 C14 C13 1.9(5)
C15 O7 C14 N4 -11.2(4)
C15 O7 C14 C13 169.4(3)
C12 C13 C14 N4 -1.0(5)
C12 C13 C14 O7 178.4(3)

loop_
_cod_related_entry_id
_cod_related_entry_database
_cod_related_entry_code
1 ChemSpider 49630
